data_7045055
loop_
_publ_author_name
'Morshedi, Mahbod'
'Ward, Jas S.'
'Kruger, Paul E.'
'White, Nicholas G.'

_publ_section_title
;
 Supramolecular frameworks based on
 5,10,15,20-tetra(4-carboxyphenyl)porphyrins.
;
_journal_issue 3
_journal_name_full 'Dalton transactions (Cambridge, England : 2003)'
_journal_page_first 783
_journal_page_last 790
_journal_paper_doi 10.1039/c7dt04162d
_journal_volume 47
_journal_year 2018
_chemical_compound_source synthesized
_chemical_formula_moiety '1.5(C48 H26 N4 O8), 3(C8 H12 N4)'
_chemical_formula_sum 'C96 H75 N18 O12'
_chemical_formula_weight 1672.76
_space_group_IT_number 2
_space_group_name_Hall '-P 1'
_space_group_name_H-M_alt 'P -1'
_symmetry_cell_setting triclinic
_symmetry_space_group_name_Hall '-P 1'
_symmetry_space_group_name_H-M 'P -1'
_atom_sites_solution_hydrogens difmap
_atom_sites_solution_primary other
_audit_update_record
;
2017-12-05 deposited with the CCDC.
2017-12-15 downloaded from the CCDC.
;
_cell_angle_alpha 86.1854(13)
_cell_angle_beta 79.7696(15)
_cell_angle_gamma 72.5303(15)
_cell_formula_units_Z 2
_cell_length_a 15.6606(3)
_cell_length_b 18.9312(3)
_cell_length_c 20.4250(3)
_cell_measurement_reflns_used 25303
_cell_measurement_temperature 150
_cell_measurement_theta_max 73.7
_cell_measurement_theta_min 2.20
_cell_volume 5683.78(17)
_computing_cell_refinement 'CrysAlisPro, (Agilent, 2011)'
_computing_data_collection 'SuperNova, (Oxford Diffraction, 2010)'
_computing_data_reduction 'CrysAlisPro, (Agilent, 2011)'
_computing_publication_material 'CRYSTALS (Betteridge et al., 2003)'
_computing_structure_refinement 'CRYSTALS (Betteridge et al., 2003)'
_computing_structure_solution 'SIR92 (Altomare et al., 1994)'
_diffrn_ambient_temperature 150
_diffrn_measured_fraction_theta_full 0.998
_diffrn_measured_fraction_theta_max 0.991
_diffrn_measurement_device Area
_diffrn_measurement_device_type 'Oxford Diffraction SuperNova'
_diffrn_measurement_method \w
_diffrn_radiation_monochromator mirror
_diffrn_radiation_type 'Cu K\a'
_diffrn_radiation_wavelength 1.54184
_diffrn_reflns_av_R_equivalents 0.043
_diffrn_reflns_limit_h_max 19
_diffrn_reflns_limit_h_min -19
_diffrn_reflns_limit_k_max 23
_diffrn_reflns_limit_k_min -23
_diffrn_reflns_limit_l_max 25
_diffrn_reflns_limit_l_min 0
_diffrn_reflns_number 118047
_diffrn_reflns_theta_full 72.698
_diffrn_reflns_theta_max 74.181
_diffrn_reflns_theta_min 2.447
_diffrn_standards_number 0
_exptl_absorpt_coefficient_mu 0.543
_exptl_absorpt_correction_T_max 1.00
_exptl_absorpt_correction_T_min 0.96
_exptl_absorpt_correction_type multi-scan
_exptl_absorpt_process_details 'CrysAlisPro, (Agilent, 2011)'
_exptl_crystal_colour purple
_exptl_crystal_density_diffrn 0.977
_exptl_crystal_density_method 'not measured'
_exptl_crystal_description block
_exptl_crystal_F_000 1746
_exptl_crystal_size_max 0.37
_exptl_crystal_size_mid 0.13
_exptl_crystal_size_min 0.06
_platon_squeeze_details
;
;
_refine_diff_density_max 2.72
_refine_diff_density_min -0.88
_refine_ls_extinction_method None
_refine_ls_goodness_of_fit_ref 0.9274
_refine_ls_hydrogen_treatment mixed
_refine_ls_matrix_type full
_refine_ls_number_parameters 1216
_refine_ls_number_reflns 22854
_refine_ls_number_restraints 287
_refine_ls_R_factor_all 0.0929
_refine_ls_R_factor_gt 0.0799
_refine_ls_shift/su_max 0.0003973
_refine_ls_shift/su_mean 0.0000410
_refine_ls_structure_factor_coef Fsqd
_refine_ls_weighting_details
;
 Method, part 1, Chebychev polynomial, (Watkin, 1994, Prince, 1982) 
 [weight] = 1.0/[A~0~*T~0~(x)+A~1~*T~1~(x) ... +A~n-1~]*T~n-1~(x)] 
 where A~i~ are the Chebychev coefficients listed below and x= Fcalc/Fmax 
 Method = Robust Weighting (Prince, 1982) 
 W = [weight] * [1-(deltaF/6*sigmaF)^2^]^2^ 
 A~i~ are: 
 908. 0.151E+04 888. 349. 73.2 
;
_refine_ls_weighting_scheme calc
_refine_ls_wR_factor_all 0.2250
_refine_ls_wR_factor_gt 0.2042
_refine_ls_wR_factor_ref 0.2245
_reflns_limit_h_max 19
_reflns_limit_h_min -19
_reflns_limit_k_max 23
_reflns_limit_k_min -23
_reflns_limit_l_max 25
_reflns_limit_l_min 0
_reflns_number_gt 18002
_reflns_number_total 22953
_reflns_threshold_expression I>2.0\s(I)
_oxford_diffrn_Wilson_B_factor 2.44
_oxford_diffrn_Wilson_scale 0.63
_oxford_refine_ls_r_factor_ref 0.0929
_oxford_refine_ls_scale 1.380(5)
_oxford_reflns_number_all 22859
_oxford_reflns_threshold_expression_ref I>-3.0\s(I)
_cod_data_source_file c7dt04162d2.cif
_cod_data_source_block 2_5
_cod_depositor_comments
;
The following automatic conversions were performed:

'_atom_sites_solution_primary' value 'Other' changed to 'other'
according to
/home/data/users/saulius/crontab/automatic-downloads/rss-feeds/RSC/lib/dictionaries/cif_core.dic
dictionary named 'cif_core.dic' version 2.4.2 from 2011-04-26.

Automatic conversion script
Id: cif_fix_values 4973 2017-02-22 13:04:09Z antanas 

 Adding full bibliography for 7045051--7045058.cif.
;
_cod_original_cell_volume 5683.78(8)
_cod_original_sg_symbol_H-M 'P -1 '
_cod_database_code 7045055

loop_
_symmetry_equiv_pos_as_xyz
x,y,z
-x,-y,-z

loop_
_atom_site_label
_atom_site_type_symbol
_atom_site_fract_x
_atom_site_fract_y
_atom_site_fract_z
_atom_site_U_iso_or_equiv
_atom_site_occupancy
_atom_site_adp_type
_atom_site_refinement_flags_posn
_atom_site_refinement_flags_adp
N101 N 0.40595(15) 0.44931(12) -0.01288(10) 0.0228 1.0000 Uani . .
C102 C 0.36806(19) 0.40728(14) 0.03351(12) 0.0235 1.0000 Uani . .
C103 C 0.2967(2) 0.38819(16) 0.00896(14) 0.0303 1.0000 Uani . .
C104 C 0.2932(2) 0.41833(17) -0.05268(14) 0.0311 1.0000 Uani . .
C105 C 0.36076(19) 0.45736(15) -0.06572(12) 0.0251 1.0000 Uani . .
C106 C 0.39309(18) 0.38545(14) 0.09637(12) 0.0228 1.0000 Uani . .
N107 N 0.51193(15) 0.44838(12) 0.09251(10) 0.0223 1.0000 Uani D .
C108 C 0.56907(18) 0.45484(15) 0.13428(12) 0.0239 1.0000 Uani D .
C109 C 0.5546(2) 0.40997(15) 0.19231(13) 0.0283 1.0000 Uani . .
C110 C 0.4896(2) 0.37936(15) 0.18491(12) 0.0263 1.0000 Uani . .
C111 C 0.46100(19) 0.40389(14) 0.12186(12) 0.0227 1.0000 Uani D .
C112 C 0.62704(19) 0.49956(15) 0.12355(12) 0.0254 1.0000 Uani . U
O131 O 0.1687(2) 0.17038(16) 0.25385(12) 0.0606 1.0000 Uani . .
O132 O 0.19422(19) 0.22379(14) 0.33785(10) 0.0460 1.0000 Uani . .
C133 C 0.2007(2) 0.21410(16) 0.27700(14) 0.0353 1.0000 Uani . .
C134 C 0.2488(2) 0.25863(15) 0.22901(13) 0.0281 1.0000 Uani . .
C135 C 0.2903(2) 0.23257(15) 0.16546(13) 0.0276 1.0000 Uani . .
C136 C 0.33718(19) 0.27336(14) 0.12253(12) 0.0245 1.0000 Uani . .
C137 C 0.34145(18) 0.34142(14) 0.14109(12) 0.0235 1.0000 Uani . .
C138 C 0.2965(2) 0.36861(15) 0.20410(13) 0.0276 1.0000 Uani . .
C139 C 0.2526(2) 0.32671(15) 0.24759(13) 0.0309 1.0000 Uani . .
O141 O 0.81411(17) 0.47808(16) 0.38618(14) 0.0556 1.0000 Uani D U
O142 O 0.7883(2) 0.59934(16) 0.36357(15) 0.0626 1.0000 Uani D U
C143 C 0.7894(2) 0.53502(18) 0.35230(17) 0.0479 1.0000 Uani D U
C144 C 0.7545(2) 0.5230(2) 0.28991(16) 0.0543 1.0000 Uani D U
C145 C 0.7778(2) 0.4556(2) 0.25754(16) 0.0494 1.0000 Uani D U
C146 C 0.7403(2) 0.4457(2) 0.20168(15) 0.0453 1.0000 Uani D U
C147 C 0.67508(18) 0.50542(16) 0.17897(13) 0.0320 1.0000 Uani D U
C148 C 0.6541(2) 0.5732(2) 0.21055(14) 0.0412 1.0000 Uani D U
C149 C 0.6927(2) 0.5827(2) 0.26430(15) 0.0479 1.0000 Uani D U
N201 N 0.4931(3) 0.2548(2) 0.5175(2) 0.0685 1.0000 Uani D .
N202 N 0.6313(2) 0.26612(18) 0.5283(2) 0.0603 1.0000 Uani D .
C203 C 0.5440(3) 0.2936(2) 0.5340(2) 0.0538 1.0000 Uani D .
N204 N 0.2984(2) 0.6292(2) 0.61210(16) 0.0553 1.0000 Uani D .
N205 N 0.4369(3) 0.63549(19) 0.6295(2) 0.0593 1.0000 Uani D .
C206 C 0.3854(2) 0.5978(2) 0.61327(16) 0.0418 1.0000 Uani D .
C207 C 0.5000(2) 0.37128(19) 0.5581(2) 0.0466 1.0000 Uani . .
C208 C 0.4294(2) 0.41758(19) 0.5283(2) 0.0441 1.0000 Uani . .
C209 C 0.3932(2) 0.49109(18) 0.54656(16) 0.0347 1.0000 Uani . .
C210 C 0.4248(2) 0.51953(18) 0.59568(15) 0.0350 1.0000 Uani . .
C211 C 0.4943(2) 0.4731(2) 0.62690(18) 0.0432 1.0000 Uani . .
C212 C 0.5310(2) 0.4000(2) 0.6086(2) 0.0479 1.0000 Uani . .
N221 N -0.05982(17) 0.21951(13) 0.60728(11) 0.0264 1.0000 Uani D .
N222 N -0.01561(18) 0.26490(14) 0.69269(12) 0.0307 1.0000 Uani D .
C223 C -0.02142(17) 0.26351(14) 0.62934(13) 0.0235 1.0000 Uani D .
N224 N 0.14357(16) 0.44715(12) 0.38592(11) 0.0268 1.0000 Uani D .
N225 N 0.17646(16) 0.49615(13) 0.47478(12) 0.0274 1.0000 Uani D .
C226 C 0.14162(17) 0.45110(14) 0.45036(13) 0.0231 1.0000 Uani D .
C227 C 0.01860(17) 0.31274(15) 0.58214(13) 0.0237 1.0000 Uani . .
C228 C 0.0619(2) 0.28767(16) 0.51855(15) 0.0341 1.0000 Uani . .
C229 C 0.1007(2) 0.33335(16) 0.47488(15) 0.0341 1.0000 Uani . .
C230 C 0.09751(17) 0.40298(14) 0.49593(13) 0.0231 1.0000 Uani . .
C231 C 0.05363(17) 0.42770(14) 0.55909(12) 0.0205 1.0000 Uani . .
C232 C 0.01316(17) 0.38280(14) 0.60218(12) 0.0215 1.0000 Uani . .
N241 N 0.06964(16) 0.09579(13) 0.34647(10) 0.0257 1.0000 Uani D .
N242 N 0.15159(16) 0.11065(14) 0.42420(11) 0.0272 1.0000 Uani D .
C243 C 0.09144(17) 0.08391(13) 0.40652(12) 0.0213 1.0000 Uani D .
C244 C 0.04485(17) 0.03996(13) 0.45460(12) 0.0202 1.0000 Uani . .
C245 C 0.01849(18) -0.01683(14) 0.43266(12) 0.0221 1.0000 Uani . .
C246 C 0.02674(19) 0.05664(14) 0.52204(12) 0.0243 1.0000 Uani . .
N261 N -0.0562(3) 1.0260(3) 0.1796(2) 0.1031 1.0000 Uani D U
N262 N -0.0206(3) 1.1295(3) 0.1300(3) 0.1212 1.0000 Uani D U
C263 C -0.0311(3) 1.0634(3) 0.1273(2) 0.0910 1.0000 Uani D U
C264 C -0.0151(3) 1.0306(2) 0.0608(2) 0.0716 1.0000 Uani D U
C265 C 0.0254(3) 0.9540(3) 0.0553(2) 0.0743 1.0000 Uani D U
C266 C -0.0414(3) 1.0773(3) 0.0072(2) 0.0743 1.0000 Uani D U
N1 N 0.54980(14) 0.83159(12) 0.14257(10) 0.0215 1.0000 Uani . .
C2 C 0.58790(18) 0.85332(15) 0.19010(13) 0.0244 1.0000 Uani . .
C3 C 0.5577(2) 0.82562(18) 0.25566(14) 0.0337 1.0000 Uani . .
C4 C 0.5038(2) 0.78485(18) 0.24611(14) 0.0340 1.0000 Uani . .
C5 C 0.49816(18) 0.78920(14) 0.17560(13) 0.0234 1.0000 Uani . .
C6 C 0.45007(17) 0.75172(14) 0.14629(13) 0.0225 1.0000 Uani . .
N7 N 0.47491(15) 0.80131(12) 0.03120(10) 0.0213 1.0000 Uani D .
C8 C 0.44298(17) 0.75560(14) 0.07842(12) 0.0219 1.0000 Uani D .
C9 C 0.39514(19) 0.71886(15) 0.04558(13) 0.0268 1.0000 Uani . .
C10 C 0.39723(19) 0.74411(15) -0.01872(14) 0.0269 1.0000 Uani . .
C11 C 0.44492(17) 0.79858(14) -0.02771(12) 0.0228 1.0000 Uani D .
C12 C 0.45556(18) 0.84306(14) -0.08468(12) 0.0227 1.0000 Uani . U
N13 N 0.56011(14) 0.90206(12) -0.04936(10) 0.0210 1.0000 Uani . .
C14 C 0.50723(17) 0.89291(14) -0.09278(12) 0.0206 1.0000 Uani . .
C15 C 0.51448(18) 0.94028(14) -0.15184(12) 0.0233 1.0000 Uani . .
C16 C 0.57440(18) 0.97636(14) -0.14395(12) 0.0232 1.0000 Uani . .
C17 C 0.60378(17) 0.95108(14) -0.08005(12) 0.0206 1.0000 Uani . .
C18 C 0.66987(17) 0.97364(14) -0.05590(12) 0.0205 1.0000 Uani . .
N19 N 0.64356(15) 0.92755(12) 0.05954(10) 0.0210 1.0000 Uani D .
C20 C 0.68993(17) 0.95915(14) 0.00846(12) 0.0213 1.0000 Uani D .
C21 C 0.76167(19) 0.97387(16) 0.03430(13) 0.0271 1.0000 Uani . .
C22 C 0.75583(19) 0.95276(16) 0.09964(14) 0.0285 1.0000 Uani . .
C23 C 0.68041(18) 0.92329(14) 0.11633(12) 0.0221 1.0000 Uani D .
C24 C 0.65143(18) 0.89389(14) 0.17787(12) 0.0222 1.0000 Uani . .
O31 O 0.7862(2) 0.90844(15) 0.45692(11) 0.0497 1.0000 Uani . .
O32 O 0.79519(19) 1.01791(14) 0.41407(12) 0.0464 1.0000 Uani . .
C33 C 0.7815(2) 0.95649(18) 0.41094(15) 0.0356 1.0000 Uani . .
C34 C 0.7552(2) 0.93880(16) 0.34762(14) 0.0300 1.0000 Uani . .
C35 C 0.7640(2) 0.86618(16) 0.33211(14) 0.0311 1.0000 Uani . .
C36 C 0.7336(2) 0.85077(16) 0.27607(14) 0.0290 1.0000 Uani . .
C37 C 0.69141(18) 0.90832(15) 0.23536(12) 0.0239 1.0000 Uani . .
C38 C 0.6856(2) 0.98072(15) 0.25019(13) 0.0277 1.0000 Uani . .
C39 C 0.7179(2) 0.99544(16) 0.30538(14) 0.0295 1.0000 Uani . .
O41 O 0.90879(14) 1.17652(11) -0.21530(10) 0.0320 1.0000 Uani . .
O42 O 0.88819(16) 1.11910(12) -0.30007(10) 0.0377 1.0000 Uani . .
C43 C 0.87757(18) 1.13201(14) -0.23899(13) 0.0248 1.0000 Uani . .
C44 C 0.82393(17) 1.09086(14) -0.19117(12) 0.0218 1.0000 Uani . U
C45 C 0.78041(18) 1.12029(14) -0.12935(12) 0.0222 1.0000 Uani . .
C46 C 0.73006(18) 1.08254(14) -0.08560(12) 0.0223 1.0000 Uani . .
C47 C 0.72396(17) 1.01420(14) -0.10226(12) 0.0213 1.0000 Uani . U
C48 C 0.76952(19) 0.98425(14) -0.16400(13) 0.0255 1.0000 Uani . U
C49 C 0.81775(19) 1.02276(15) -0.20840(13) 0.0258 1.0000 Uani . U
O51 O 0.3167(4) 0.7770(2) -0.3482(2) 0.1605 1.0000 Uani D U
O52 O 0.1934(3) 0.7904(2) -0.2744(3) 0.1534 1.0000 Uani D U
C53 C 0.2745(3) 0.7904(2) -0.2903(2) 0.1134 1.0000 Uani D U
C54 C 0.3231(3) 0.80792(19) -0.2402(2) 0.0670 1.0000 Uani D U
C55 C 0.4160(3) 0.80061(18) -0.25304(18) 0.0569 1.0000 Uani D U
C56 C 0.4598(2) 0.81248(16) -0.20285(13) 0.0361 1.0000 Uani D U
C57 C 0.40971(18) 0.83356(15) -0.13972(13) 0.0294 1.0000 Uani D U
C58 C 0.3162(2) 0.84399(19) -0.12834(19) 0.0449 1.0000 Uani D U
C59 C 0.2733(3) 0.8299(2) -0.1777(2) 0.0624 1.0000 Uani D U
O61 O 0.26461(17) 0.50814(12) 0.29870(11) 0.0412 1.0000 Uani . .
O62 O 0.20681(14) 0.60003(11) 0.37030(9) 0.0291 1.0000 Uani . .
C63 C 0.25528(18) 0.57249(14) 0.31668(13) 0.0238 1.0000 Uani . .
C64 C 0.30402(17) 0.61962(14) 0.27188(12) 0.0216 1.0000 Uani . .
C65 C 0.36980(19) 0.58777(14) 0.21850(13) 0.0258 1.0000 Uani . .
C66 C 0.41731(18) 0.63053(15) 0.17791(13) 0.0267 1.0000 Uani . .
C67 C 0.39919(17) 0.70572(14) 0.18969(12) 0.0216 1.0000 Uani . .
C68 C 0.33204(17) 0.73738(14) 0.24290(13) 0.0219 1.0000 Uani . .
C69 C 0.28535(17) 0.69495(14) 0.28400(12) 0.0224 1.0000 Uani . .
H1031 H 0.2584 0.3614 0.0307 0.0381 1.0000 Uiso R .
H1041 H 0.2545 0.4112 -0.0814 0.0371 1.0000 Uiso R .
H1091 H 0.5874 0.4033 0.2288 0.0347 1.0000 Uiso R .
H1101 H 0.4696 0.3474 0.2141 0.0340 1.0000 Uiso R .
H1351 H 0.2851 0.1867 0.1536 0.0349 1.0000 Uiso R .
H1361 H 0.3674 0.2550 0.0788 0.0311 1.0000 Uiso R .
H1381 H 0.2942 0.4156 0.2173 0.0353 1.0000 Uiso R .
H1391 H 0.2263 0.3434 0.2911 0.0377 1.0000 Uiso R .
H1451 H 0.8201 0.4134 0.2702 0.0597 1.0000 Uiso R .
H1461 H 0.7555 0.3992 0.1815 0.0547 1.0000 Uiso R .
H1481 H 0.6120 0.6159 0.1938 0.0520 1.0000 Uiso R .
H1491 H 0.6798 0.6311 0.2843 0.0602 1.0000 Uiso R .
H2081 H 0.4039 0.3986 0.4960 0.0543 1.0000 Uiso R .
H2091 H 0.3483 0.5230 0.5263 0.0416 1.0000 Uiso R .
H2111 H 0.5154 0.4924 0.6599 0.0538 1.0000 Uiso R .
H2121 H 0.5758 0.3686 0.6302 0.0592 1.0000 Uiso R .
H2281 H 0.0661 0.2399 0.5038 0.0418 1.0000 Uiso R .
H2291 H 0.1292 0.3171 0.4326 0.0405 1.0000 Uiso R .
H2311 H 0.0538 0.4756 0.5713 0.0264 1.0000 Uiso R .
H2321 H -0.0175 0.4001 0.6454 0.0276 1.0000 Uiso R .
H2451 H 0.0325 -0.0282 0.3869 0.0291 1.0000 Uiso R .
H2461 H 0.0444 0.0956 0.5379 0.0309 1.0000 Uiso R .
H2651 H 0.0422 0.9245 0.0920 0.0944 1.0000 Uiso R .
H2661 H -0.0693 1.1291 0.0147 0.0916 1.0000 Uiso R .
H31 H 0.5754 0.8326 0.2961 0.0424 1.0000 Uiso R .
H41 H 0.4744 0.7565 0.2799 0.0421 1.0000 Uiso R .
H91 H 0.3682 0.6819 0.0650 0.0339 1.0000 Uiso R .
H101 H 0.3740 0.7296 -0.0519 0.0345 1.0000 Uiso R .
H151 H 0.4825 0.9440 -0.1884 0.0307 1.0000 Uiso R .
H161 H 0.5977 1.0105 -0.1751 0.0298 1.0000 Uiso R .
H211 H 0.8045 0.9967 0.0103 0.0356 1.0000 Uiso R .
H221 H 0.7932 0.9553 0.1298 0.0372 1.0000 Uiso R .
H351 H 0.7915 0.8276 0.3602 0.0397 1.0000 Uiso R .
H361 H 0.7443 0.8003 0.2654 0.0374 1.0000 Uiso R .
H381 H 0.6586 1.0184 0.2217 0.0360 1.0000 Uiso R .
H391 H 0.7134 1.0454 0.3140 0.0376 1.0000 Uiso R .
H451 H 0.7824 1.1660 -0.1166 0.0282 1.0000 Uiso R .
H461 H 0.6992 1.1039 -0.0434 0.0287 1.0000 Uiso R .
H481 H 0.7678 0.9364 -0.1756 0.0326 1.0000 Uiso R .
H491 H 0.8484 1.0033 -0.2509 0.0322 1.0000 Uiso R .
H551 H 0.4489 0.7889 -0.2949 0.0699 1.0000 Uiso R .
H561 H 0.5239 0.8079 -0.2116 0.0453 1.0000 Uiso R .
H581 H 0.2818 0.8614 -0.0852 0.0568 1.0000 Uiso R .
H591 H 0.2108 0.8352 -0.1693 0.0772 1.0000 Uiso R .
H651 H 0.3846 0.5352 0.2085 0.0335 1.0000 Uiso R .
H661 H 0.4642 0.6086 0.1419 0.0335 1.0000 Uiso R .
H681 H 0.3183 0.7885 0.2506 0.0271 1.0000 Uiso R .
H691 H 0.2394 0.7180 0.3202 0.0285 1.0000 Uiso R .
H2251 H 0.198(2) 0.5267(16) 0.4476(11) 0.0347 1.0000 Uiso D .
H2221 H 0.017(2) 0.2909(18) 0.7047(12) 0.0393 1.0000 Uiso D .
H71 H 0.5090(19) 0.8283(15) 0.0373(10) 0.0266 1.0000 Uiso D .
H2252 H 0.176(2) 0.4974(17) 0.5168(9) 0.0350 1.0000 Uiso D .
H2241 H 0.1084(19) 0.4257(18) 0.3724(11) 0.0318 1.0000 Uiso D .
H2412 H 0.0241(18) 0.0817(18) 0.3384(12) 0.0328 1.0000 Uiso D .
H2222 H -0.037(2) 0.2355(17) 0.7205(11) 0.0395 1.0000 Uiso D .
H2422 H 0.176(2) 0.1390(17) 0.3969(12) 0.0353 1.0000 Uiso D .
H191 H 0.6000(18) 0.9091(17) 0.0556(10) 0.0291 1.0000 Uiso D .
H2242 H 0.173(2) 0.4722(17) 0.3585(11) 0.0325 1.0000 Uiso D .
H2212 H -0.065(2) 0.2203(17) 0.5653(10) 0.0345 1.0000 Uiso D .
H2421 H 0.171(2) 0.0977(17) 0.4621(12) 0.0356 1.0000 Uiso D .
H2411 H 0.094(2) 0.1240(17) 0.3188(11) 0.0331 1.0000 Uiso D .
H2211 H -0.078(2) 0.1872(15) 0.6340(11) 0.0344 1.0000 Uiso D .
H1071 H 0.5038(18) 0.4729(15) 0.0566(12) 0.0307 1.0000 Uiso D .
H2611 H -0.063(5) 1.045(2) 0.2190(11) 0.1222 1.0000 Uiso D .
H2612 H -0.065(5) 0.982(2) 0.1768(15) 0.1222 1.0000 Uiso D .
H2621 H -0.026(6) 1.150(2) 0.1684(12) 0.1383 1.0000 Uiso D .
H2622 H 0.028(3) 1.140(2) 0.109(3) 0.1383 1.0000 Uiso D .
H2011 H 0.5184(18) 0.2088(16) 0.501(3) 0.0811 1.0000 Uiso D .
H2012 H 0.444(2) 0.257(3) 0.5469(17) 0.0811 1.0000 Uiso D .
H2021 H 0.6662(17) 0.2933(15) 0.536(2) 0.0710 1.0000 Uiso D .
H2022 H 0.6566(17) 0.2194(13) 0.517(2) 0.0710 1.0000 Uiso D .
H2041 H 0.2781(18) 0.6771(11) 0.615(2) 0.0680 1.0000 Uiso D .
H2042 H 0.2653(18) 0.6048(16) 0.600(2) 0.0680 1.0000 Uiso D .
H2051 H 0.418(2) 0.6832(11) 0.630(3) 0.0720 1.0000 Uiso D .
H2052 H 0.4948(15) 0.6137(16) 0.628(2) 0.0720 1.0000 Uiso D .

loop_
_atom_site_aniso_label
_atom_site_aniso_U_11
_atom_site_aniso_U_22
_atom_site_aniso_U_33
_atom_site_aniso_U_23
_atom_site_aniso_U_13
_atom_site_aniso_U_12
N101 0.0324(11) 0.0266(11) 0.0145(9) 0.0036(8) -0.0043(8) -0.0166(9)
C102 0.0334(13) 0.0245(12) 0.0173(11) 0.0018(9) -0.0028(10) -0.0166(11)
C103 0.0416(16) 0.0357(15) 0.0227(13) 0.0043(11) -0.0039(11) -0.0266(13)
C104 0.0400(15) 0.0387(15) 0.0238(13) 0.0024(11) -0.0092(11) -0.0239(13)
C105 0.0307(13) 0.0303(13) 0.0171(11) 0.0038(10) -0.0049(10) -0.0135(11)
C106 0.0336(13) 0.0214(12) 0.0166(11) 0.0035(9) -0.0013(10) -0.0151(10)
N107 0.0329(11) 0.0244(10) 0.0133(9) 0.0043(8) -0.0044(8) -0.0147(9)
C108 0.0310(13) 0.0286(13) 0.0134(11) 0.0016(9) -0.0039(9) -0.0111(11)
C109 0.0385(15) 0.0307(14) 0.0187(12) 0.0073(10) -0.0078(11) -0.0146(12)
C110 0.0389(15) 0.0273(13) 0.0149(11) 0.0096(9) -0.0038(10) -0.0152(11)
C111 0.0345(13) 0.0204(12) 0.0143(11) 0.0029(9) -0.0021(10) -0.0113(10)
C112 0.0305(13) 0.0313(13) 0.0163(11) 0.0049(9) -0.0039(9) -0.0132(11)
O131 0.112(2) 0.0596(16) 0.0271(11) -0.0032(11) 0.0148(13) -0.0653(17)
O132 0.0758(17) 0.0478(13) 0.0201(10) 0.0049(9) 0.0054(10) -0.0355(13)
C133 0.0550(19) 0.0275(14) 0.0224(13) 0.0008(11) 0.0117(12) -0.0211(13)
C134 0.0398(15) 0.0248(13) 0.0185(12) 0.0015(10) 0.0072(11) -0.0150(11)
C135 0.0417(15) 0.0208(12) 0.0204(12) -0.0017(10) 0.0057(11) -0.0153(11)
C136 0.0325(13) 0.0235(12) 0.0170(11) -0.0005(9) 0.0043(10) -0.0122(10)
C137 0.0334(13) 0.0213(12) 0.0165(11) 0.0034(9) 0.0004(10) -0.0127(10)
C138 0.0438(16) 0.0210(12) 0.0178(12) -0.0021(9) 0.0022(11) -0.0132(11)
C139 0.0479(17) 0.0253(13) 0.0173(12) -0.0020(10) 0.0065(11) -0.0137(12)
O141 0.0402(13) 0.0737(15) 0.0570(15) 0.0097(12) -0.0127(11) -0.0227(12)
O142 0.0726(19) 0.0712(14) 0.0607(17) 0.0021(13) -0.0250(15) -0.0388(16)
C143 0.0362(16) 0.0612(14) 0.0505(16) 0.0022(11) -0.0044(12) -0.0230(15)
C144 0.0398(16) 0.0917(19) 0.0393(15) 0.0038(12) -0.0017(11) -0.0350(14)
C145 0.0362(16) 0.0797(17) 0.0366(15) 0.0168(13) -0.0152(12) -0.0217(15)
C146 0.0361(15) 0.0715(17) 0.0286(14) 0.0158(12) -0.0105(11) -0.0170(13)
C147 0.0308(13) 0.0536(14) 0.0181(12) 0.0064(9) -0.0064(10) -0.0219(11)
C148 0.0392(15) 0.0680(16) 0.0268(13) -0.0085(12) -0.0023(11) -0.0315(13)
C149 0.0429(17) 0.0805(18) 0.0320(15) -0.0101(13) -0.0061(11) -0.0337(13)
N201 0.059(2) 0.0447(19) 0.109(3) -0.007(2) -0.022(2) -0.0196(17)
N202 0.056(2) 0.0380(16) 0.094(3) -0.0029(17) -0.0357(19) -0.0106(15)
C203 0.055(2) 0.0342(17) 0.080(3) 0.0085(17) -0.030(2) -0.0156(16)
N204 0.0466(17) 0.065(2) 0.0395(16) -0.0145(15) -0.0171(13) 0.0146(15)
N205 0.057(2) 0.0432(17) 0.072(2) -0.0089(16) -0.0192(18) 0.0007(15)
C206 0.0416(17) 0.052(2) 0.0287(15) -0.0017(13) -0.0091(13) -0.0072(15)
C207 0.0387(17) 0.0372(17) 0.073(2) 0.0137(16) -0.0214(17) -0.0207(14)
C208 0.0352(16) 0.0357(16) 0.068(2) 0.0129(15) -0.0180(16) -0.0184(13)
C209 0.0245(13) 0.0409(16) 0.0400(16) 0.0117(13) -0.0070(12) -0.0133(12)
C210 0.0268(14) 0.0414(17) 0.0337(15) 0.0101(12) -0.0025(11) -0.0090(12)
C211 0.0320(16) 0.056(2) 0.0428(18) 0.0133(15) -0.0102(13) -0.0161(15)
C212 0.0378(17) 0.0414(18) 0.069(2) 0.0223(17) -0.0237(17) -0.0152(14)
N221 0.0373(12) 0.0254(11) 0.0203(10) 0.0033(8) 0.0023(9) -0.0196(10)
N222 0.0426(14) 0.0351(13) 0.0237(11) 0.0103(9) -0.0058(10) -0.0273(11)
C223 0.0239(12) 0.0233(12) 0.0223(12) 0.0044(10) 0.0018(9) -0.0098(10)
N224 0.0334(12) 0.0233(11) 0.0243(11) -0.0004(9) 0.0079(9) -0.0167(9)
N225 0.0319(12) 0.0293(12) 0.0272(11) 0.0080(9) -0.0020(9) -0.0216(10)
C226 0.0220(12) 0.0208(12) 0.0252(12) 0.0047(10) 0.0044(10) -0.0103(10)
C227 0.0237(12) 0.0262(13) 0.0224(12) 0.0055(10) 0.0009(10) -0.0128(10)
C228 0.0452(17) 0.0239(13) 0.0319(15) -0.0020(11) 0.0127(12) -0.0189(12)
C229 0.0433(16) 0.0267(14) 0.0285(14) -0.0024(11) 0.0171(12) -0.0173(12)
C230 0.0209(11) 0.0226(12) 0.0253(12) 0.0071(10) 0.0027(9) -0.0110(10)
C231 0.0226(11) 0.0214(11) 0.0207(11) 0.0040(9) -0.0036(9) -0.0121(9)
C232 0.0239(12) 0.0253(12) 0.0185(11) 0.0037(9) -0.0029(9) -0.0132(10)
N241 0.0309(12) 0.0333(12) 0.0159(10) 0.0072(9) -0.0013(8) -0.0172(10)
N242 0.0329(12) 0.0358(12) 0.0173(10) 0.0102(9) -0.0034(9) -0.0193(10)
C243 0.0252(12) 0.0208(11) 0.0164(11) 0.0033(9) 0.0019(9) -0.0083(10)
C244 0.0239(12) 0.0186(11) 0.0159(11) 0.0046(9) 0.0010(9) -0.0064(9)
C245 0.0294(13) 0.0236(12) 0.0134(10) 0.0013(9) 0.0013(9) -0.0113(10)
C246 0.0329(13) 0.0215(12) 0.0182(12) 0.0016(9) -0.0002(10) -0.0103(10)
N261 0.051(2) 0.170(4) 0.0730(19) -0.051(2) -0.027(2) 0.010(3)
N262 0.056(2) 0.149(4) 0.165(5) -0.111(3) -0.009(3) -0.021(3)
C263 0.0368(19) 0.141(3) 0.0972(19) -0.075(2) -0.004(2) -0.018(2)
C264 0.0367(18) 0.101(2) 0.0824(17) -0.0520(16) 0.0115(16) -0.0294(18)
C265 0.042(2) 0.099(2) 0.0806(19) -0.0397(19) 0.0171(18) -0.0274(19)
C266 0.048(2) 0.089(3) 0.090(2) -0.0457(16) 0.0162(19) -0.031(2)
N1 0.0245(10) 0.0236(10) 0.0205(10) 0.0064(8) -0.0031(8) -0.0152(9)
C2 0.0283(13) 0.0299(13) 0.0192(12) 0.0051(10) -0.0029(10) -0.0167(11)
C3 0.0427(16) 0.0488(17) 0.0205(13) 0.0104(12) -0.0085(11) -0.0301(14)
C4 0.0409(16) 0.0482(17) 0.0215(13) 0.0120(12) -0.0042(11) -0.0293(14)
C5 0.0270(12) 0.0251(12) 0.0211(12) 0.0070(10) -0.0010(10) -0.0154(10)
C6 0.0241(12) 0.0224(12) 0.0223(12) 0.0036(9) 0.0012(9) -0.0124(10)
N7 0.0263(10) 0.0228(10) 0.0192(10) 0.0017(8) 0.0012(8) -0.0170(9)
C8 0.0250(12) 0.0218(12) 0.0206(12) 0.0020(9) 0.0023(9) -0.0133(10)
C9 0.0332(14) 0.0268(13) 0.0258(13) 0.0014(10) 0.0019(11) -0.0210(11)
C10 0.0319(14) 0.0278(13) 0.0272(13) -0.0026(10) -0.0011(11) -0.0195(11)
C11 0.0263(12) 0.0244(12) 0.0200(12) -0.0010(9) 0.0007(9) -0.0134(10)
C12 0.0265(12) 0.0248(12) 0.0197(11) 0.0001(9) -0.0007(9) -0.0139(10)
N13 0.0263(10) 0.0232(10) 0.0180(10) 0.0009(8) -0.0019(8) -0.0151(9)
C14 0.0245(12) 0.0232(12) 0.0177(11) -0.0006(9) -0.0014(9) -0.0134(10)
C15 0.0312(13) 0.0238(12) 0.0189(11) 0.0022(9) -0.0039(10) -0.0147(10)
C16 0.0298(13) 0.0232(12) 0.0184(11) 0.0060(9) -0.0018(10) -0.0129(10)
C17 0.0255(12) 0.0222(12) 0.0161(11) 0.0022(9) 0.0008(9) -0.0129(10)
C18 0.0242(12) 0.0212(11) 0.0179(11) -0.0002(9) 0.0022(9) -0.0125(10)
N19 0.0260(10) 0.0259(11) 0.0170(10) 0.0047(8) -0.0029(8) -0.0177(9)
C20 0.0252(12) 0.0218(12) 0.0203(12) 0.0029(9) -0.0005(9) -0.0146(10)
C21 0.0280(13) 0.0352(14) 0.0255(13) 0.0063(11) -0.0039(10) -0.0222(11)
C22 0.0317(14) 0.0366(15) 0.0274(13) 0.0086(11) -0.0103(11) -0.0242(12)
C23 0.0273(12) 0.0240(12) 0.0198(12) 0.0034(9) -0.0057(10) -0.0145(10)
C24 0.0282(13) 0.0247(12) 0.0193(12) 0.0044(9) -0.0077(10) -0.0149(10)
O31 0.0758(18) 0.0611(16) 0.0320(12) 0.0182(11) -0.0289(12) -0.0423(14)
O32 0.0714(17) 0.0458(13) 0.0375(12) 0.0042(10) -0.0286(12) -0.0303(12)
C33 0.0457(17) 0.0407(16) 0.0294(15) 0.0054(12) -0.0157(13) -0.0219(14)
C34 0.0390(15) 0.0349(15) 0.0237(13) 0.0052(11) -0.0134(11) -0.0189(12)
C35 0.0417(16) 0.0310(14) 0.0279(14) 0.0094(11) -0.0156(12) -0.0180(12)
C36 0.0407(15) 0.0262(13) 0.0264(13) 0.0064(10) -0.0120(11) -0.0170(12)
C37 0.0282(13) 0.0302(13) 0.0182(11) 0.0041(10) -0.0054(10) -0.0158(11)
C38 0.0363(14) 0.0286(13) 0.0249(13) 0.0092(10) -0.0152(11) -0.0156(11)
C39 0.0407(15) 0.0258(13) 0.0297(14) 0.0046(11) -0.0142(12) -0.0174(12)
O41 0.0375(11) 0.0355(11) 0.0306(10) 0.0069(8) -0.0026(8) -0.0256(9)
O42 0.0584(14) 0.0366(11) 0.0217(9) -0.0007(8) 0.0108(9) -0.0295(10)
C43 0.0282(13) 0.0222(12) 0.0247(13) 0.0042(10) 0.0036(10) -0.0138(10)
C44 0.0238(12) 0.0225(12) 0.0207(12) 0.0045(9) 0.0014(9) -0.0131(10)
C45 0.0295(13) 0.0178(11) 0.0233(12) 0.0030(9) -0.0033(10) -0.0145(10)
C46 0.0292(13) 0.0230(12) 0.0169(11) 0.0009(9) -0.0009(9) -0.0128(10)
C47 0.0247(12) 0.0248(12) 0.0170(11) 0.0029(9) 0.0008(9) -0.0143(10)
C48 0.0334(14) 0.0219(12) 0.0239(12) -0.0027(9) 0.0037(10) -0.0162(10)
C49 0.0325(13) 0.0288(13) 0.0174(11) -0.0032(9) 0.0056(9) -0.0160(11)
O51 0.223(4) 0.082(3) 0.161(3) -0.073(3) -0.168(3) 0.071(3)
O52 0.183(3) 0.080(3) 0.260(5) 0.019(3) -0.195(3) -0.046(3)
C53 0.164(3) 0.040(2) 0.163(3) -0.016(3) -0.148(3) 0.002(3)
C54 0.1038(19) 0.0246(15) 0.0944(18) 0.0030(16) -0.0829(16) -0.0142(17)
C55 0.0998(18) 0.0270(15) 0.0492(16) -0.0037(13) -0.0516(15) -0.0035(17)
C56 0.0605(15) 0.0255(13) 0.0283(11) 0.0024(10) -0.0215(10) -0.0138(13)
C57 0.0397(12) 0.0253(13) 0.0327(11) 0.0064(10) -0.0161(10) -0.0194(11)
C58 0.0413(12) 0.0413(17) 0.0646(17) 0.0106(14) -0.0247(12) -0.0239(14)
C59 0.0667(19) 0.0371(18) 0.107(2) 0.0153(17) -0.0611(14) -0.0270(16)
O61 0.0624(15) 0.0297(11) 0.0338(11) -0.0065(9) 0.0187(10) -0.0309(10)
O62 0.0407(11) 0.0283(10) 0.0208(9) -0.0008(7) 0.0088(8) -0.0215(8)
C63 0.0267(12) 0.0240(12) 0.0228(12) 0.0004(10) 0.0026(10) -0.0145(10)
C64 0.0245(12) 0.0210(12) 0.0221(12) 0.0047(9) 0.0002(9) -0.0143(10)
C65 0.0311(13) 0.0192(12) 0.0269(13) 0.0009(10) 0.0042(10) -0.0125(10)
C66 0.0279(13) 0.0270(13) 0.0245(13) 0.0018(10) 0.0049(10) -0.0126(11)
C67 0.0251(12) 0.0219(12) 0.0213(12) 0.0050(9) -0.0006(9) -0.0150(10)
C68 0.0252(12) 0.0172(11) 0.0249(12) 0.0040(9) 0.0002(10) -0.0120(9)
C69 0.0234(12) 0.0235(12) 0.0209(12) 0.0015(9) 0.0024(9) -0.0117(10)

loop_
_atom_type_symbol
_atom_type_scat_dispersion_real
_atom_type_scat_dispersion_imag
_atom_type_scat_Cromer_Mann_a1
_atom_type_scat_Cromer_Mann_b1
_atom_type_scat_Cromer_Mann_a2
_atom_type_scat_Cromer_Mann_b2
_atom_type_scat_Cromer_Mann_a3
_atom_type_scat_Cromer_Mann_b3
_atom_type_scat_Cromer_Mann_a4
_atom_type_scat_Cromer_Mann_b4
_atom_type_scat_Cromer_Mann_c
_atom_type_scat_source
C 0.0181 0.0091 2.3100 20.8439 1.0200 10.2075 1.5886 0.5687 0.8650 51.6512 0.2156 'International Tables Vol C 4.2.6.8 and 6.1.1.4'
H 0.0000 0.0000 0.4930 10.5109 0.3229 26.1257 0.1402 3.1424 0.0408 57.7998 0.0030 'International Tables Vol C 4.2.6.8 and 6.1.1.4'
N 0.0311 0.0180 12.2126 0.0057 3.1322 9.8933 2.0125 28.9975 1.1663 0.5826 -11.5290 'International Tables Vol C 4.2.6.8 and 6.1.1.4'
O 0.0492 0.0322 3.0485 13.2771 2.2868 5.7011 1.5463 0.3239 0.8670 32.9089 0.2508 'International Tables Vol C 4.2.6.8 and 6.1.1.4'

loop_
_geom_angle_atom_site_label_1
_geom_angle_site_symmetry_1
_geom_angle_atom_site_label_2
_geom_angle_atom_site_label_3
_geom_angle_site_symmetry_3
_geom_angle
_geom_angle_publ_flag
C102 . N101 C105 . 106.2(2) yes
N101 . C102 C103 . 110.0(2) yes
N101 . C102 C106 . 125.9(2) yes
C103 . C102 C106 . 124.1(2) yes
C102 . C103 C104 . 106.9(2) yes
C102 . C103 H1031 . 128.3 no
C104 . C103 H1031 . 124.8 no
C103 . C104 C105 . 106.8(2) yes
C103 . C104 H1041 . 124.1 no
C105 . C104 H1041 . 129.1 no
C104 . C105 C112 2_665 123.4(2) yes
C104 . C105 N101 . 110.2(2) yes
C112 2_665 C105 N101 . 126.3(2) yes
C102 . C106 C111 . 125.4(2) yes
C102 . C106 C137 . 118.0(2) yes
C111 . C106 C137 . 116.6(2) yes
C108 . N107 C111 . 109.5(2) yes
C108 . N107 H1071 . 125.5(12) no
C111 . N107 H1071 . 124.4(12) no
N107 . C108 C109 . 107.2(2) yes
N107 . C108 C112 . 126.3(2) yes
C109 . C108 C112 . 126.5(2) yes
C108 . C109 C110 . 108.0(2) yes
C108 . C109 H1091 . 124.4 no
C110 . C109 H1091 . 127.6 no
C109 . C110 C111 . 108.2(2) yes
C109 . C110 H1101 . 125.1 no
C111 . C110 H1101 . 126.6 no
C110 . C111 C106 . 125.8(2) yes
C110 . C111 N107 . 107.1(2) yes
C106 . C111 N107 . 127.1(2) yes
C105 2_665 C112 C108 . 124.6(2) yes
C105 2_665 C112 C147 . 117.8(2) yes
C108 . C112 C147 . 117.5(2) yes
O132 . C133 O131 . 124.0(3) yes
O132 . C133 C134 . 118.0(3) yes
O131 . C133 C134 . 118.0(3) yes
C133 . C134 C135 . 120.8(2) yes
C133 . C134 C139 . 120.1(2) yes
C135 . C134 C139 . 119.1(2) yes
C134 . C135 C136 . 120.0(2) yes
C134 . C135 H1351 . 117.3 no
C136 . C135 H1351 . 122.7 no
C135 . C136 C137 . 121.0(2) yes
C135 . C136 H1361 . 120.5 no
C137 . C136 H1361 . 118.5 no
C106 . C137 C136 . 122.0(2) yes
C106 . C137 C138 . 119.4(2) yes
C136 . C137 C138 . 118.6(2) yes
C137 . C138 C139 . 120.2(2) yes
C137 . C138 H1381 . 121.3 no
C139 . C138 H1381 . 118.5 no
C134 . C139 C138 . 121.0(2) yes
C134 . C139 H1391 . 118.9 no
C138 . C139 H1391 . 120.1 no
O142 . C143 O141 . 128.3(3) yes
O142 . C143 C144 . 117.6(3) yes
O141 . C143 C144 . 114.0(3) yes
C143 . C144 C145 . 124.8(3) yes
C143 . C144 C149 . 118.1(3) yes
C145 . C144 C149 . 117.0(3) yes
C144 . C145 C146 . 123.2(3) yes
C144 . C145 H1451 . 122.7 no
C146 . C145 H1451 . 114.0 no
C145 . C146 C147 . 118.7(3) yes
C145 . C146 H1461 . 121.8 no
C147 . C146 H1461 . 119.4 no
C112 . C147 C146 . 123.0(3) yes
C112 . C147 C148 . 119.5(2) yes
C146 . C147 C148 . 117.6(3) yes
C147 . C148 C149 . 123.2(3) yes
C147 . C148 H1481 . 118.8 no
C149 . C148 H1481 . 118.0 no
C148 . C149 C144 . 120.2(3) yes
C148 . C149 H1491 . 122.2 no
C144 . C149 H1491 . 117.6 no
C203 . N201 H2011 . 121.0(18) no
C203 . N201 H2012 . 113.7(18) no
H2011 . N201 H2012 . 111(4) no
C203 . N202 H2021 . 121.6(17) no
C203 . N202 H2022 . 118.9(17) no
H2021 . N202 H2022 . 120(2) no
N201 . C203 N202 . 121.3(4) yes
N201 . C203 C207 . 119.5(4) yes
N202 . C203 C207 . 119.2(3) yes
C206 . N204 H2041 . 117.6(17) no
C206 . N204 H2042 . 121.1(17) no
H2041 . N204 H2042 . 120(3) no
C206 . N205 H2051 . 120.6(18) no
C206 . N205 H2052 . 119.2(17) no
H2051 . N205 H2052 . 118(3) no
N205 . C206 N204 . 121.3(4) yes
N205 . C206 C210 . 120.1(3) yes
N204 . C206 C210 . 118.6(3) yes
C203 . C207 C208 . 119.5(3) yes
C203 . C207 C212 . 121.5(3) yes
C208 . C207 C212 . 119.0(3) yes
C207 . C208 C209 . 119.9(3) yes
C207 . C208 H2081 . 120.8 no
C209 . C208 H2081 . 119.3 no
C208 . C209 C210 . 121.0(3) yes
C208 . C209 H2091 . 121.3 no
C210 . C209 H2091 . 117.7 no
C206 . C210 C209 . 119.5(3) yes
C206 . C210 C211 . 120.9(3) yes
C209 . C210 C211 . 119.6(3) yes
C210 . C211 C212 . 119.7(3) yes
C210 . C211 H2111 . 119.4 no
C212 . C211 H2111 . 120.9 no
C207 . C212 C211 . 120.9(3) yes
C207 . C212 H2121 . 119.2 no
C211 . C212 H2121 . 119.9 no
C223 . N221 H2212 . 120.9(15) no
C223 . N221 H2211 . 119.8(15) no
H2212 . N221 H2211 . 119(2) no
C223 . N222 H2221 . 118.8(16) no
C223 . N222 H2222 . 119.1(16) no
H2221 . N222 H2222 . 122(2) no
N222 . C223 N221 . 121.8(2) yes
N222 . C223 C227 . 118.4(2) yes
N221 . C223 C227 . 119.8(2) yes
C226 . N224 H2241 . 118.9(15) no
C226 . N224 H2242 . 119.1(15) no
H2241 . N224 H2242 . 121(2) no
C226 . N225 H2251 . 118.3(15) no
C226 . N225 H2252 . 120.7(16) no
H2251 . N225 H2252 . 121(2) no
N224 . C226 N225 . 121.9(2) yes
N224 . C226 C230 . 118.3(2) yes
N225 . C226 C230 . 119.8(2) yes
C223 . C227 C228 . 119.6(2) yes
C223 . C227 C232 . 119.5(2) yes
C228 . C227 C232 . 120.9(2) yes
C227 . C228 C229 . 119.5(3) yes
C227 . C228 H2281 . 122.2 no
C229 . C228 H2281 . 118.3 no
C228 . C229 C230 . 119.4(3) yes
C228 . C229 H2291 . 119.8 no
C230 . C229 H2291 . 120.8 no
C226 . C230 C229 . 119.8(2) yes
C226 . C230 C231 . 119.6(2) yes
C229 . C230 C231 . 120.7(2) yes
C230 . C231 C232 . 119.9(2) yes
C230 . C231 H2311 . 117.5 no
C232 . C231 H2311 . 122.5 no
C227 . C232 C231 . 119.5(2) yes
C227 . C232 H2321 . 120.6 no
C231 . C232 H2321 . 119.8 no
C243 . N241 H2412 . 118.4(15) no
C243 . N241 H2411 . 119.0(15) no
H2412 . N241 H2411 . 122(2) no
C243 . N242 H2422 . 120.3(15) no
C243 . N242 H2421 . 120.6(15) no
H2422 . N242 H2421 . 119(2) no
N241 . C243 N242 . 121.6(2) yes
N241 . C243 C244 . 118.3(2) yes
N242 . C243 C244 . 120.1(2) yes
C243 . C244 C245 . 120.3(2) yes
C243 . C244 C246 . 119.5(2) yes
C245 . C244 C246 . 120.2(2) yes
C244 . C245 C246 2_556 119.8(2) yes
C244 . C245 H2451 . 119.2 no
C246 2_556 C245 H2451 . 121.0 no
C244 . C246 C245 2_556 120.0(2) yes
C244 . C246 H2461 . 121.2 no
C245 2_556 C246 H2461 . 118.8 no
C263 . N261 H2611 . 118.5(19) no
C263 . N261 H2612 . 122.7(19) no
H2611 . N261 H2612 . 119(3) no
C263 . N262 H2621 . 121.1(19) no
C263 . N262 H2622 . 121.1(19) no
H2621 . N262 H2622 . 100(5) no
N262 . C263 N261 . 123.9(5) yes
N262 . C263 C264 . 117.5(5) yes
N261 . C263 C264 . 118.6(4) yes
C263 . C264 C265 . 117.7(4) yes
C263 . C264 C266 . 118.7(4) yes
C265 . C264 C266 . 123.6(4) yes
C264 . C265 C266 2_575 118.1(4) yes
C264 . C265 H2651 . 121.5 no
C266 2_575 C265 H2651 . 120.4 no
C264 . C266 C265 2_575 118.2(4) yes
C264 . C266 H2661 . 119.2 no
C265 2_575 C266 H2661 . 122.6 no
C2 . N1 C5 . 105.5(2) yes
N1 . C2 C3 . 111.0(2) yes
N1 . C2 C24 . 125.3(2) yes
C3 . C2 C24 . 123.7(2) yes
C2 . C3 C4 . 105.9(2) yes
C2 . C3 H31 . 126.7 no
C4 . C3 H31 . 127.3 no
C3 . C4 C5 . 107.3(2) yes
C3 . C4 H41 . 127.0 no
C5 . C4 H41 . 125.7 no
C4 . C5 N1 . 110.2(2) yes
C4 . C5 C6 . 123.9(2) yes
N1 . C5 C6 . 125.8(2) yes
C5 . C6 C8 . 124.9(2) yes
C5 . C6 C67 . 118.8(2) yes
C8 . C6 C67 . 116.2(2) yes
C8 . N7 C11 . 110.3(2) yes
C8 . N7 H71 . 125.5(12) no
C11 . N7 H71 . 124.2(12) no
C6 . C8 N7 . 125.9(2) yes
C6 . C8 C9 . 127.6(2) yes
N7 . C8 C9 . 106.3(2) yes
C8 . C9 C10 . 108.5(2) yes
C8 . C9 H91 . 125.6 no
C10 . C9 H91 . 125.9 no
C9 . C10 C11 . 108.0(2) yes
C9 . C10 H101 . 128.3 no
C11 . C10 H101 . 123.6 no
C10 . C11 N7 . 106.7(2) yes
C10 . C11 C12 . 126.6(2) yes
N7 . C11 C12 . 126.7(2) yes
C11 . C12 C14 . 124.6(2) yes
C11 . C12 C57 . 115.9(2) yes
C14 . C12 C57 . 119.4(2) yes
C14 . N13 C17 . 105.5(2) yes
C12 . C14 N13 . 125.8(2) yes
C12 . C14 C15 . 123.3(2) yes
N13 . C14 C15 . 110.9(2) yes
C14 . C15 C16 . 106.4(2) yes
C14 . C15 H151 . 125.6 no
C16 . C15 H151 . 128.0 no
C15 . C16 C17 . 106.4(2) yes
C15 . C16 H161 . 128.3 no
C17 . C16 H161 . 125.1 no
C16 . C17 N13 . 110.8(2) yes
C16 . C17 C18 . 123.3(2) yes
N13 . C17 C18 . 126.0(2) yes
C17 . C18 C20 . 124.4(2) yes
C17 . C18 C47 . 118.1(2) yes
C20 . C18 C47 . 117.5(2) yes
C20 . N19 C23 . 110.5(2) yes
C20 . N19 H191 . 124.8(12) no
C23 . N19 H191 . 124.5(12) no
C18 . C20 N19 . 126.1(2) yes
C18 . C20 C21 . 127.4(2) yes
N19 . C20 C21 . 106.5(2) yes
C20 . C21 C22 . 108.5(2) yes
C20 . C21 H211 . 125.4 no
C22 . C21 H211 . 126.0 no
C21 . C22 C23 . 107.9(2) yes
C21 . C22 H221 . 128.6 no
C23 . C22 H221 . 123.5 no
C22 . C23 N19 . 106.6(2) yes
C22 . C23 C24 . 126.8(2) yes
N19 . C23 C24 . 126.5(2) yes
C2 . C24 C23 . 125.7(2) yes
C2 . C24 C37 . 118.2(2) yes
C23 . C24 C37 . 116.1(2) yes
O31 . C33 O32 . 125.2(3) yes
O31 . C33 C34 . 117.0(3) yes
O32 . C33 C34 . 117.8(3) yes
C33 . C34 C35 . 121.1(3) yes
C33 . C34 C39 . 120.1(3) yes
C35 . C34 C39 . 118.8(2) yes
C34 . C35 C36 . 120.7(3) yes
C34 . C35 H351 . 118.5 no
C36 . C35 H351 . 120.7 no
C35 . C36 C37 . 120.5(3) yes
C35 . C36 H361 . 118.4 no
C37 . C36 H361 . 121.1 no
C24 . C37 C36 . 121.7(2) yes
C24 . C37 C38 . 120.1(2) yes
C36 . C37 C38 . 118.2(2) yes
C37 . C38 C39 . 120.9(2) yes
C37 . C38 H381 . 117.0 no
C39 . C38 H381 . 122.1 no
C38 . C39 C34 . 120.8(3) yes
C38 . C39 H391 . 118.9 no
C34 . C39 H391 . 120.3 no
O42 . C43 O41 . 124.5(2) yes
O42 . C43 C44 . 117.7(2) yes
O41 . C43 C44 . 117.8(2) yes
C43 . C44 C45 . 120.3(2) yes
C43 . C44 C49 . 120.3(2) yes
C45 . C44 C49 . 119.4(2) yes
C44 . C45 C46 . 120.1(2) yes
C44 . C45 H451 . 121.4 no
C46 . C45 H451 . 118.4 no
C45 . C46 C47 . 120.9(2) yes
C45 . C46 H461 . 119.4 no
C47 . C46 H461 . 119.7 no
C18 . C47 C46 . 121.2(2) yes
C18 . C47 C48 . 120.2(2) yes
C46 . C47 C48 . 118.6(2) yes
C47 . C48 C49 . 120.6(2) yes
C47 . C48 H481 . 119.7 no
C49 . C48 H481 . 119.7 no
C44 . C49 C48 . 120.4(2) yes
C44 . C49 H491 . 118.2 no
C48 . C49 H491 . 121.4 no
O52 . C53 O51 . 122.0(4) yes
O52 . C53 C54 . 120.3(4) yes
O51 . C53 C54 . 117.7(4) yes
C53 . C54 C55 . 122.6(4) yes
C53 . C54 C59 . 117.5(4) yes
C55 . C54 C59 . 119.9(3) yes
C54 . C55 C56 . 120.4(3) yes
C54 . C55 H551 . 120.6 no
C56 . C55 H551 . 119.0 no
C55 . C56 C57 . 119.6(3) yes
C55 . C56 H561 . 120.7 no
C57 . C56 H561 . 119.7 no
C12 . C57 C56 . 120.5(2) yes
C12 . C57 C58 . 120.0(3) yes
C56 . C57 C58 . 119.4(3) yes
C57 . C58 C59 . 120.8(3) yes
C57 . C58 H581 . 118.6 no
C59 . C58 H581 . 120.6 no
C54 . C59 C58 . 119.8(3) yes
C54 . C59 H591 . 119.7 no
C58 . C59 H591 . 120.6 no
O62 . C63 O61 . 123.4(2) yes
O62 . C63 C64 . 118.1(2) yes
O61 . C63 C64 . 118.5(2) yes
C63 . C64 C65 . 119.8(2) yes
C63 . C64 C69 . 120.9(2) yes
C65 . C64 C69 . 119.3(2) yes
C64 . C65 C66 . 120.2(2) yes
C64 . C65 H651 . 121.5 no
C66 . C65 H651 . 118.3 no
C65 . C66 C67 . 120.9(2) yes
C65 . C66 H661 . 120.7 no
C67 . C66 H661 . 118.4 no
C6 . C67 C66 . 121.0(2) yes
C6 . C67 C68 . 120.6(2) yes
C66 . C67 C68 . 118.4(2) yes
C67 . C68 C69 . 121.0(2) yes
C67 . C68 H681 . 119.0 no
C69 . C68 H681 . 120.0 no
C64 . C69 C68 . 120.2(2) yes
C64 . C69 H691 . 120.3 no
C68 . C69 H691 . 119.5 no

loop_
_geom_bond_atom_site_label_1
_geom_bond_atom_site_label_2
_geom_bond_site_symmetry_2
_geom_bond_distance
_geom_bond_publ_flag
N101 C102 . 1.366(3) yes
N101 C105 . 1.369(3) yes
C102 C103 . 1.448(4) yes
C102 C106 . 1.408(4) yes
C103 C104 . 1.350(4) yes
C103 H1031 . 0.933 no
C104 C105 . 1.443(4) yes
C104 H1041 . 0.957 no
C105 C112 2_665 1.408(3) yes
C106 C111 . 1.403(4) yes
C106 C137 . 1.492(3) yes
N107 C108 . 1.376(3) yes
N107 C111 . 1.368(3) yes
N107 H1071 . 0.851(18) no
C108 C109 . 1.436(3) yes
C108 C112 . 1.398(4) yes
C109 C110 . 1.348(4) yes
C109 H1091 . 0.959 no
C110 C111 . 1.440(3) yes
C110 H1101 . 0.904 no
C112 C147 . 1.493(3) yes
O131 C133 . 1.243(4) yes
O132 C133 . 1.250(4) yes
C133 C134 . 1.500(3) yes
C134 C135 . 1.394(4) yes
C134 C139 . 1.388(4) yes
C135 C136 . 1.388(3) yes
C135 H1351 . 0.947 no
C136 C137 . 1.391(4) yes
C136 H1361 . 0.967 no
C137 C138 . 1.402(4) yes
C138 C139 . 1.381(4) yes
C138 H1381 . 0.935 no
C139 H1391 . 0.944 no
O141 C143 . 1.239(3) yes
O142 C143 . 1.249(3) yes
C143 C144 . 1.528(4) yes
C144 C145 . 1.396(4) yes
C144 C149 . 1.390(4) yes
C145 C146 . 1.419(3) yes
C145 H1451 . 0.926 no
C146 C147 . 1.394(3) yes
C146 H1461 . 0.942 no
C147 C148 . 1.397(3) yes
C148 C149 . 1.390(3) yes
C148 H1481 . 0.964 no
C149 H1491 . 0.978 no
N201 C203 . 1.330(5) yes
N201 H2011 . 0.903(19) no
N201 H2012 . 0.882(19) no
N202 C203 . 1.295(5) yes
N202 H2021 . 0.892(19) no
N202 H2022 . 0.885(19) no
C203 C207 . 1.500(5) yes
N204 C206 . 1.316(5) yes
N204 H2041 . 0.869(19) no
N204 H2042 . 0.868(19) no
N205 C206 . 1.319(5) yes
N205 H2051 . 0.862(19) no
N205 H2052 . 0.873(19) no
C206 C210 . 1.466(5) yes
C207 C208 . 1.395(5) yes
C207 C212 . 1.417(5) yes
C208 C209 . 1.385(5) yes
C208 H2081 . 0.967 no
C209 C210 . 1.396(5) yes
C209 H2091 . 0.920 no
C210 C211 . 1.400(4) yes
C211 C212 . 1.379(5) yes
C211 H2111 . 0.938 no
C212 H2121 . 0.930 no
N221 C223 . 1.306(3) yes
N221 H2212 . 0.875(18) no
N221 H2211 . 0.868(18) no
N222 C223 . 1.316(4) yes
N222 H2221 . 0.883(18) no
N222 H2222 . 0.867(18) no
C223 C227 . 1.486(3) yes
N224 C226 . 1.318(4) yes
N224 H2241 . 0.864(18) no
N224 H2242 . 0.873(18) no
N225 C226 . 1.306(3) yes
N225 H2251 . 0.871(18) no
N225 H2252 . 0.858(18) no
C226 C230 . 1.487(3) yes
C227 C228 . 1.396(4) yes
C227 C232 . 1.388(4) yes
C228 C229 . 1.390(4) yes
C228 H2281 . 0.951 no
C229 C230 . 1.397(4) yes
C229 H2291 . 0.925 no
C230 C231 . 1.388(4) yes
C231 C232 . 1.387(3) yes
C231 H2311 . 0.958 no
C232 H2321 . 0.954 no
N241 C243 . 1.318(3) yes
N241 H2412 . 0.878(18) no
N241 H2411 . 0.869(18) no
N242 C243 . 1.306(3) yes
N242 H2422 . 0.872(18) no
N242 H2421 . 0.872(18) no
C243 C244 . 1.480(3) yes
C244 C245 . 1.387(4) yes
C244 C246 . 1.394(3) yes
C245 C246 2_556 1.386(3) yes
C245 H2451 . 0.945 no
C246 H2461 . 0.955 no
N261 C263 . 1.309(4) yes
N261 H2611 . 0.87(2) no
N261 H2612 . 0.888(19) no
N262 C263 . 1.317(4) yes
N262 H2621 . 0.88(2) no
N262 H2622 . 0.87(2) no
C263 C264 . 1.480(4) yes
C264 C265 . 1.400(4) yes
C264 C266 . 1.401(4) yes
C265 C266 2_575 1.394(3) yes
C265 H2651 . 0.933 no
C266 H2661 . 0.956 no
N1 C2 . 1.369(3) yes
N1 C5 . 1.370(3) yes
C2 C3 . 1.457(3) yes
C2 C24 . 1.410(3) yes
C3 C4 . 1.348(4) yes
C3 H31 . 0.945 no
C4 C5 . 1.454(4) yes
C4 H41 . 0.981 no
C5 C6 . 1.402(4) yes
C6 C8 . 1.405(4) yes
C6 C67 . 1.497(3) yes
N7 C8 . 1.381(3) yes
N7 C11 . 1.377(3) yes
N7 H71 . 0.871(17) no
C8 C9 . 1.431(4) yes
C9 C10 . 1.366(4) yes
C9 H91 . 0.951 no
C10 C11 . 1.429(3) yes
C10 H101 . 0.916 no
C11 C12 . 1.406(3) yes
C12 C14 . 1.401(3) yes
C12 C57 . 1.484(3) yes
N13 C14 . 1.368(3) yes
N13 C17 . 1.369(3) yes
C14 C15 . 1.463(3) yes
C15 C16 . 1.351(4) yes
C15 H151 . 0.958 no
C16 C17 . 1.464(3) yes
C16 H161 . 0.980 no
C17 C18 . 1.404(3) yes
C18 C20 . 1.396(4) yes
C18 C47 . 1.487(3) yes
N19 C20 . 1.372(3) yes
N19 C23 . 1.372(3) yes
N19 H191 . 0.872(18) no
C20 C21 . 1.427(4) yes
C21 C22 . 1.363(4) yes
C21 H211 . 0.952 no
C22 C23 . 1.432(3) yes
C22 H221 . 0.934 no
C23 C24 . 1.397(3) yes
C24 C37 . 1.500(3) yes
O31 C33 . 1.259(4) yes
O32 C33 . 1.252(4) yes
C33 C34 . 1.511(4) yes
C34 C35 . 1.392(4) yes
C34 C39 . 1.384(4) yes
C35 C36 . 1.394(4) yes
C35 H351 . 0.944 no
C36 C37 . 1.399(4) yes
C36 H361 . 0.953 no
C37 C38 . 1.396(4) yes
C38 C39 . 1.390(4) yes
C38 H381 . 0.937 no
C39 H391 . 0.952 no
O41 C43 . 1.252(3) yes
O42 C43 . 1.259(3) yes
C43 C44 . 1.506(3) yes
C44 C45 . 1.389(4) yes
C44 C49 . 1.394(4) yes
C45 C46 . 1.391(3) yes
C45 H451 . 0.932 no
C46 C47 . 1.394(3) yes
C46 H461 . 0.959 no
C47 C48 . 1.398(4) yes
C48 C49 . 1.387(3) yes
C48 H481 . 0.960 no
C49 H491 . 0.952 no
O51 C53 . 1.249(4) yes
O52 C53 . 1.253(4) yes
C53 C54 . 1.488(3) yes
C54 C55 . 1.397(4) yes
C54 C59 . 1.391(4) yes
C55 C56 . 1.394(3) yes
C55 H551 . 0.920 no
C56 C57 . 1.399(3) yes
C56 H561 . 0.967 no
C57 C58 . 1.396(3) yes
C58 C59 . 1.387(4) yes
C58 H581 . 0.969 no
C59 H591 . 0.939 no
O61 C63 . 1.254(3) yes
O62 C63 . 1.261(3) yes
C63 C64 . 1.506(3) yes
C64 C65 . 1.389(4) yes
C64 C69 . 1.397(4) yes
C65 C66 . 1.396(3) yes
C65 H651 . 0.979 no
C66 C67 . 1.394(4) yes
C66 H661 . 0.959 no
C67 C68 . 1.396(4) yes
C68 C69 . 1.389(3) yes
C68 H681 . 0.943 no
C69 H691 . 0.959 no

loop_
_geom_hbond_atom_site_label_D
_geom_hbond_atom_site_label_H
_geom_hbond_atom_site_label_A
_geom_hbond_site_symmetry_A
_geom_hbond_angle_DHA
_geom_hbond_distance_DH
_geom_hbond_distance_HA
_geom_hbond_distance_DA
_geom_hbond_publ_flag
C138 H1381 O61 . 152.65(8) 0.935 2.382 3.241(4) yes
C229 H2291 O132 . 156.23(8) 0.925 2.565 3.431(4) yes
C245 H2451 O42 2_665 148.12(8) 0.945 2.448 3.288(4) yes
C48 H481 O131 2_665 147.16(8) 0.960 2.508 3.355(4) yes
N225 H2251 O62 . 160(3) 0.871 2.047 2.879(4) yes
N7 H71 N1 . 120.5(15) 0.871 2.358 2.899(4) yes
N7 H71 N13 . 121.3(15) 0.871 2.358 2.908(4) yes
N225 H2252 O141 2_666 166(2) 0.858 2.109 2.950(4) yes
N222 H2222 O41 1_446 176(3) 0.867 1.912 2.777(4) yes
N242 H2422 O132 . 162(3) 0.872 2.000 2.843(4) yes
N19 H191 N1 . 120.2(15) 0.872 2.403 2.939(4) yes
N19 H191 N13 . 120.9(15) 0.872 2.360 2.906(4) yes
N224 H2242 O61 . 167(3) 0.873 1.962 2.818(4) yes
N242 H2421 O31 2_666 167(3) 0.872 1.880 2.737(4) yes
N241 H2411 O131 . 169(3) 0.869 1.952 2.810(4) yes
N221 H2211 O42 1_446 174(2) 0.868 1.921 2.786(4) yes
N107 H1071 N101 . 120.6(15) 0.851 2.413 2.939(4) yes
N107 H1071 N101 2_665 121.0(15) 0.851 2.364 2.896(4) yes
N204 H2041 O51 1_556 140(3) 0.869 2.353 3.073(4) yes
N204 H2042 O141 2_666 154(5) 0.868 2.253 3.057(4) yes
N205 H2051 O51 1_556 149(4) 0.862 2.010 2.786(4) yes

loop_
_platon_squeeze_void_nr
_platon_squeeze_void_average_x
_platon_squeeze_void_average_y
_platon_squeeze_void_average_z
_platon_squeeze_void_volume
_platon_squeeze_void_count_electrons
_platon_squeeze_void_content
1 -0.081 0.419 1.081 2106 625 ' '
2 0.079 0.947 0.689 9 8 ' '
3 0.921 0.053 0.311 8 6 ' '
